data_7045434
loop_
_publ_author_name
'Chang, Yao-Pang'
'Hector, Andrew L.'
'Levason, William'
'Reid, Gillian'
'Whittam, Joshua'

_publ_section_title
;
 Synthesis and properties of MoCl<sub>4</sub> complexes with thio- and
 seleno-ethers and their use for chemical vapour deposition of
 MoSe<sub>2</sub> and MoS<sub>2</sub> films.
;
_journal_issue 7
_journal_name_full 'Dalton transactions (Cambridge, England : 2003)'
_journal_page_first 2406
_journal_page_last 2414
_journal_paper_doi 10.1039/c7dt04352j
_journal_volume 47
_journal_year 2018
_chemical_formula_moiety 'C8 H18 Cl4 Mo S2'
_chemical_formula_sum 'C8 H18 Cl4 Mo S2'
_chemical_formula_weight 416.08
_chemical_properties_physical ', Air-sensitive,Moisture-sensitive,Oxygen-sensitive'
_space_group_crystal_system monoclinic
_space_group_IT_number 14
_space_group_name_Hall '-P 2ybc'
_space_group_name_H-M_alt 'P 1 21/c 1'
_symmetry_space_group_name_Hall '-P 2ybc'
_symmetry_space_group_name_H-M 'P 1 21/c 1'
_atom_sites_solution_hydrogens geom
_audit_creation_method SHELXL-2014/7
_audit_update_record
;
2017-06-20 deposited with the CCDC.
2017-12-18 downloaded from the CCDC.
;
_cell_angle_alpha 90
_cell_angle_beta 98.465(2)
_cell_angle_gamma 90
_cell_formula_units_Z 4
_cell_length_a 8.6773(2)
_cell_length_b 9.1092(2)
_cell_length_c 19.7049(4)
_cell_measurement_reflns_used 11930
_cell_measurement_temperature 100(2)
_cell_measurement_theta_max 32.3180
_cell_measurement_theta_min 2.1730
_cell_volume 1540.57(6)
_computing_cell_refinement 'Bruker FRAMBO'
_computing_data_collection 'Bruker FRAMBO'
_computing_data_reduction 'Bruker SAINT'
_computing_molecular_graphics 'Bruker SHELXTL'
_computing_publication_material 'Bruker SHELXTL'
_computing_structure_refinement 'SHELXL-2014/7 (Sheldrick, 2014)'
_computing_structure_solution 'Bruker SHELXTL'
_diffrn_ambient_temperature 100(2)
_diffrn_detector_area_resol_mean 28.5714
_diffrn_measured_fraction_theta_full 0.996
_diffrn_measured_fraction_theta_max 0.996
_diffrn_measurement_device_type 'Rigaku AFC12 (Right)'
_diffrn_measurement_method 'profile data from \w-scans'
_diffrn_radiation_type MoK\a
_diffrn_radiation_wavelength 0.71073
_diffrn_reflns_av_R_equivalents 0.0215
_diffrn_reflns_av_unetI/netI 0.0133
_diffrn_reflns_Laue_measured_fraction_full 0.996
_diffrn_reflns_Laue_measured_fraction_max 0.996
_diffrn_reflns_limit_h_max 10
_diffrn_reflns_limit_h_min -10
_diffrn_reflns_limit_k_max 11
_diffrn_reflns_limit_k_min -10
_diffrn_reflns_limit_l_max 24
_diffrn_reflns_limit_l_min -24
_diffrn_reflns_number 12891
_diffrn_reflns_point_group_measured_fraction_full 0.996
_diffrn_reflns_point_group_measured_fraction_max 0.996
_diffrn_reflns_theta_full 25.242
_diffrn_reflns_theta_max 25.996
_diffrn_reflns_theta_min 2.468
_diffrn_source 'Rotating Anode'
_exptl_absorpt_coefficient_mu 1.786
_exptl_absorpt_correction_T_max 1.00000
_exptl_absorpt_correction_T_min 0.87713
_exptl_absorpt_correction_type multi-scan
_exptl_absorpt_process_details
; 
CrysAlisPro 1.171.38.41 (Rigaku Oxford Diffraction, 2015) 
Empirical absorption correction using spherical harmonics, 
 implemented in SCALE3 ABSPACK scaling algorithm. 
;
_exptl_crystal_colour red
_exptl_crystal_density_diffrn 1.794
_exptl_crystal_description block
_exptl_crystal_F_000 832
_exptl_crystal_recrystallization_method 'Re-crystallisation from solvent: CH2Cl2'
_exptl_crystal_size_max 0.167
_exptl_crystal_size_mid 0.158
_exptl_crystal_size_min 0.107
_refine_diff_density_max 0.680
_refine_diff_density_min -0.341
_refine_diff_density_rms 0.085
_refine_ls_extinction_method none
_refine_ls_goodness_of_fit_ref 1.224
_refine_ls_hydrogen_treatment constr
_refine_ls_matrix_type full
_refine_ls_number_parameters 140
_refine_ls_number_reflns 3018
_refine_ls_number_restraints 0
_refine_ls_restrained_S_all 1.224
_refine_ls_R_factor_all 0.0259
_refine_ls_R_factor_gt 0.0256
_refine_ls_shift/su_max 0.001
_refine_ls_shift/su_mean 0.000
_refine_ls_structure_factor_coef Fsqd
_refine_ls_weighting_details 'w=1/[\s^2^(Fo^2^)+(0.0093P)^2^+4.0664P] where P=(Fo^2^+2Fc^2^)/3'
_refine_ls_weighting_scheme calc
_refine_ls_wR_factor_gt 0.0575
_refine_ls_wR_factor_ref 0.0577
_reflns_Friedel_coverage 0.000
_reflns_number_gt 2979
_reflns_number_total 3018
_reflns_threshold_expression 'I > 2\s(I)'
_cod_data_source_file c7dt04352j2.cif
_cod_data_source_block 2017_1201r1
_cod_depositor_comments 'Adding full bibliography for 7045431--7045436.cif.'
_cod_database_code 7045434
_shelx_shelxl_version_number 2014/7
_shelx_space_group_comment
; 
The symmetry employed for this shelxl refinement is uniquely defined 
by the following loop, which should always be used as a source of 
symmetry information in preference to the above space-group names. 
They are only intended as comments. 
;
_shelx_estimated_absorpt_t_min 0.755
_shelx_estimated_absorpt_t_max 0.832

loop_
_space_group_symop_operation_xyz
'x, y, z'
'-x, y+1/2, -z+1/2'
'-x, -y, -z'
'x, -y-1/2, z-1/2'

loop_
_atom_site_label
_atom_site_type_symbol
_atom_site_fract_x
_atom_site_fract_y
_atom_site_fract_z
_atom_site_U_iso_or_equiv
_atom_site_adp_type
_atom_site_occupancy
_atom_site_site_symmetry_order
_atom_site_calc_flag
_atom_site_refinement_flags_posn
_atom_site_refinement_flags_adp
Mo1 Mo 0.20270(3) 0.22597(3) 0.14737(2) 0.01344(7) Uani 1 1 d . .
Cl1 Cl 0.45728(8) 0.20102(8) 0.12597(4) 0.01994(15) Uani 1 1 d . .
Cl2 Cl 0.23442(9) 0.45876(7) 0.19638(4) 0.02293(16) Uani 1 1 d . .
Cl3 Cl -0.03196(7) 0.17305(7) 0.18450(3) 0.01703(14) Uani 1 1 d . .
Cl4 Cl 0.10158(9) 0.31612(8) 0.04098(4) 0.02520(16) Uani 1 1 d . .
S1 S 0.33709(8) 0.11256(7) 0.26126(3) 0.01451(14) Uani 1 1 d . .
S2 S 0.16300(7) -0.04252(7) 0.10811(3) 0.01328(14) Uani 1 1 d . .
C1 C 0.2011(4) 0.2582(3) 0.35460(15) 0.0233(6) Uani 1 1 d . .
H1A H 0.1281 0.2619 0.3881 0.035 Uiso 1 1 calc R U
H1B H 0.1653 0.3246 0.3164 0.035 Uiso 1 1 calc R U
H1C H 0.3048 0.2885 0.3767 0.035 Uiso 1 1 calc R U
C2 C 0.2087(3) 0.1020(3) 0.32761(13) 0.0175(6) Uani 1 1 d . .
H2 H 0.1024 0.0695 0.3064 0.021 Uiso 1 1 calc R U
C3 C 0.2729(3) -0.0036(3) 0.38426(14) 0.0208(6) Uani 1 1 d . .
H3A H 0.3804 0.0237 0.4023 0.031 Uiso 1 1 calc R U
H3B H 0.2710 -0.1036 0.3659 0.031 Uiso 1 1 calc R U
H3C H 0.2088 0.0009 0.4212 0.031 Uiso 1 1 calc R U
C4 C 0.3548(3) -0.0760(3) 0.23375(14) 0.0185(6) Uani 1 1 d . .
H4A H 0.4427 -0.0828 0.2070 0.022 Uiso 1 1 calc R U
H4B H 0.3798 -0.1391 0.2748 0.022 Uiso 1 1 calc R U
C5 C 0.2095(4) -0.1334(3) 0.19060(14) 0.0186(6) Uani 1 1 d . .
H5A H 0.1207 -0.1215 0.2164 0.022 Uiso 1 1 calc R U
H5B H 0.2226 -0.2398 0.1828 0.022 Uiso 1 1 calc R U
C6 C 0.3126(4) -0.2743(3) 0.05390(16) 0.0240(6) Uani 1 1 d . .
H6A H 0.2067 -0.3077 0.0366 0.036 Uiso 1 1 calc R U
H6B H 0.3466 -0.3174 0.0992 0.036 Uiso 1 1 calc R U
H6C H 0.3835 -0.3049 0.0222 0.036 Uiso 1 1 calc R U
C7 C 0.3141(3) -0.1082(3) 0.05971(13) 0.0150(5) Uani 1 1 d . .
H7 H 0.4184 -0.0755 0.0833 0.018 Uiso 1 1 calc R U
C8 C 0.2802(4) -0.0342(4) -0.01030(14) 0.0225(6) Uani 1 1 d . .
H8A H 0.3583 -0.0647 -0.0387 0.034 Uiso 1 1 calc R U
H8B H 0.2842 0.0726 -0.0044 0.034 Uiso 1 1 calc R U
H8C H 0.1763 -0.0630 -0.0328 0.034 Uiso 1 1 calc R U

loop_
_atom_site_aniso_label
_atom_site_aniso_U_11
_atom_site_aniso_U_22
_atom_site_aniso_U_33
_atom_site_aniso_U_23
_atom_site_aniso_U_13
_atom_site_aniso_U_12
Mo1 0.01534(12) 0.01142(12) 0.01435(12) 0.00139(8) 0.00483(9) 0.00095(9)
Cl1 0.0166(3) 0.0221(3) 0.0229(3) -0.0072(3) 0.0088(3) -0.0058(3)
Cl2 0.0324(4) 0.0114(3) 0.0261(4) -0.0021(3) 0.0080(3) -0.0001(3)
Cl3 0.0138(3) 0.0214(3) 0.0166(3) -0.0001(3) 0.0043(2) 0.0020(3)
Cl4 0.0319(4) 0.0264(4) 0.0171(3) 0.0077(3) 0.0031(3) 0.0041(3)
S1 0.0140(3) 0.0166(3) 0.0128(3) -0.0017(2) 0.0019(2) 0.0021(3)
S2 0.0138(3) 0.0136(3) 0.0128(3) -0.0007(2) 0.0034(2) -0.0005(2)
C1 0.0301(16) 0.0224(15) 0.0192(14) -0.0029(12) 0.0096(12) 0.0061(13)
C2 0.0187(13) 0.0219(14) 0.0128(12) 0.0001(11) 0.0052(10) 0.0025(11)
C3 0.0252(15) 0.0209(15) 0.0164(13) 0.0036(11) 0.0036(11) 0.0051(12)
C4 0.0250(15) 0.0164(14) 0.0147(13) 0.0002(11) 0.0051(11) 0.0087(12)
C5 0.0320(16) 0.0107(13) 0.0144(13) 0.0025(10) 0.0082(11) -0.0007(12)
C6 0.0287(16) 0.0198(15) 0.0240(15) -0.0051(12) 0.0056(12) 0.0036(13)
C7 0.0141(12) 0.0176(14) 0.0137(12) -0.0026(10) 0.0034(10) 0.0008(11)
C8 0.0272(15) 0.0287(16) 0.0132(13) -0.0009(12) 0.0078(11) 0.0030(13)

loop_
_atom_type_symbol
_atom_type_description
_atom_type_scat_dispersion_real
_atom_type_scat_dispersion_imag
_atom_type_scat_source
C C 0.0033 0.0016 'International Tables Vol C Tables 4.2.6.8 and 6.1.1.4'
H H 0.0000 0.0000 'International Tables Vol C Tables 4.2.6.8 and 6.1.1.4'
S S 0.1246 0.1234 'International Tables Vol C Tables 4.2.6.8 and 6.1.1.4'
Cl Cl 0.1484 0.1585 'International Tables Vol C Tables 4.2.6.8 and 6.1.1.4'
Mo Mo -1.6832 0.6857 'International Tables Vol C Tables 4.2.6.8 and 6.1.1.4'

loop_
_geom_angle_atom_site_label_1
_geom_angle_atom_site_label_2
_geom_angle_atom_site_label_3
_geom_angle
Cl4 Mo1 Cl3 97.30(3)
Cl4 Mo1 Cl1 96.60(3)
Cl3 Mo1 Cl1 160.54(3)
Cl4 Mo1 Cl2 93.37(3)
Cl3 Mo1 Cl2 96.57(3)
Cl1 Mo1 Cl2 96.14(3)
Cl4 Mo1 S2 92.81(3)
Cl3 Mo1 S2 79.16(2)
Cl1 Mo1 S2 86.63(2)
Cl2 Mo1 S2 172.89(2)
Cl4 Mo1 S1 174.44(3)
Cl3 Mo1 S1 87.01(2)
Cl1 Mo1 S1 78.40(2)
Cl2 Mo1 S1 89.61(2)
S2 Mo1 S1 84.52(2)
C4 S1 C2 104.44(13)
C4 S1 Mo1 99.55(9)
C2 S1 Mo1 113.23(9)
C5 S2 C7 103.60(13)
C5 S2 Mo1 99.33(9)
C7 S2 Mo1 113.12(9)
C2 C1 H1A 109.5
C2 C1 H1B 109.5
H1A C1 H1B 109.5
C2 C1 H1C 109.5
H1A C1 H1C 109.5
H1B C1 H1C 109.5
C3 C2 C1 111.4(2)
C3 C2 S1 111.17(19)
C1 C2 S1 105.14(19)
C3 C2 H2 109.7
C1 C2 H2 109.7
S1 C2 H2 109.7
C2 C3 H3A 109.5
C2 C3 H3B 109.5
H3A C3 H3B 109.5
C2 C3 H3C 109.5
H3A C3 H3C 109.5
H3B C3 H3C 109.5
C5 C4 S1 113.38(19)
C5 C4 H4A 108.9
S1 C4 H4A 108.9
C5 C4 H4B 108.9
S1 C4 H4B 108.9
H4A C4 H4B 107.7
C4 C5 S2 113.83(19)
C4 C5 H5A 108.8
S2 C5 H5A 108.8
C4 C5 H5B 108.8
S2 C5 H5B 108.8
H5A C5 H5B 107.7
C7 C6 H6A 109.5
C7 C6 H6B 109.5
H6A C6 H6B 109.5
C7 C6 H6C 109.5
H6A C6 H6C 109.5
H6B C6 H6C 109.5
C6 C7 C8 112.0(2)
C6 C7 S2 111.5(2)
C8 C7 S2 105.60(18)
C6 C7 H7 109.2
C8 C7 H7 109.2
S2 C7 H7 109.2
C7 C8 H8A 109.5
C7 C8 H8B 109.5
H8A C8 H8B 109.5
C7 C8 H8C 109.5
H8A C8 H8C 109.5
H8B C8 H8C 109.5

loop_
_geom_bond_atom_site_label_1
_geom_bond_atom_site_label_2
_geom_bond_distance
Mo1 Cl4 2.3016(7)
Mo1 Cl3 2.3135(7)
Mo1 Cl1 2.3203(7)
Mo1 Cl2 2.3295(7)
Mo1 S2 2.5730(7)
Mo1 S1 2.5872(7)
S1 C4 1.814(3)
S1 C2 1.841(3)
S2 C5 1.816(3)
S2 C7 1.832(3)
C1 C2 1.524(4)
C1 H1A 0.9800
C1 H1B 0.9800
C1 H1C 0.9800
C2 C3 1.516(4)
C2 H2 1.0000
C3 H3A 0.9800
C3 H3B 0.9800
C3 H3C 0.9800
C4 C5 1.507(4)
C4 H4A 0.9900
C4 H4B 0.9900
C5 H5A 0.9900
C5 H5B 0.9900
C6 C7 1.517(4)
C6 H6A 0.9800
C6 H6B 0.9800
C6 H6C 0.9800
C7 C8 1.525(4)
C7 H7 1.0000
C8 H8A 0.9800
C8 H8B 0.9800
C8 H8C 0.9800
